data_1530007
loop_
_publ_author_name
'Gorbatyii, L.V.'
'Ponomarev, V.I.'
'Heiker, D.M.'

_publ_section_title
;
 About the crystal structures of the trihydroselenates of potassium K H3
 (Se O3)2 and of sodium Na H3 (Se O3)2
;
_journal_name_full Kristallografiya
_journal_page_first 899
_journal_page_last 904
_journal_volume 16
_journal_year 1971
_chemical_formula_sum 'H3 K O6 Se2'
_chemical_name_systematic 'K H3 (Se O3)2'
_space_group_IT_number 60
_symmetry_space_group_name_Hall '-P 2n 2ab'
_symmetry_space_group_name_H-M 'P b c n'
_cell_angle_alpha 90
_cell_angle_beta 90
_cell_angle_gamma 90
_cell_formula_units_Z 4
_cell_length_a 16.15
_cell_length_b 6.252
_cell_length_c 6.298
_cell_volume 635.908
_citation_journal_id_ASTM KRISAJ
_cod_data_source_file Gorbatyii_KRISAJ_1971_894.cif
_cod_data_source_block H3K1O6Se2
_cod_original_cell_volume 635.9078
_cod_original_formula_sum 'H3 K1 O6 Se2'
_cod_database_code 1530007

loop_
_symmetry_equiv_pos_as_xyz
x,y,z
-x+1/2,-y+1/2,z+1/2
x+1/2,-y+1/2,-z
-x,y,-z+1/2
-x,-y,-z
x-1/2,y-1/2,-z-1/2
-x-1/2,y-1/2,z
x,-y,z-1/2

loop_
_atom_site_label
_atom_site_type_symbol
_atom_site_fract_x
_atom_site_fract_y
_atom_site_fract_z
_atom_site_occupancy
_atom_site_U_iso_or_equiv
O1 O-2 0.1096 0.3892 0.0724 1 0.0
O2 O-2 0.0665 0.1108 0.3581 1 0.0
K1 K+1 0.5 0.1888 0.25 1 0.0
O3 O-2 0.2081 0.3242 0.4088 1 0.0
Se1 Se+4 0.1514 0.1882 0.2125 1 0.0
